data_2000148
loop_
_publ_author_name
'Cai, G.-L.'
'Liu, S.-X.'
'Huang, J.-L.'

_publ_section_title
;
 High-temperature synthesis and structure redetermination of Te~4~I~4~
;
_journal_issue 12
_journal_name_full 'Acta Crystallographica Section C'
_journal_page_first 2642
_journal_page_last 2644
_journal_paper_doi 10.1107/S0108270191005656
_journal_volume 47
_journal_year 1991
_chemical_formula_sum 'I4 Te4'
_chemical_formula_weight 1018.02
_space_group_IT_number 2
_space_group_name_Hall '-P 1'
_space_group_name_H-M_alt 'P -1'
_symmetry_cell_setting triclinic
_symmetry_space_group_name_Hall '-P 1'
_symmetry_space_group_name_H-M 'P -1'
_cell_angle_alpha 103.05(2)
_cell_angle_beta 104.370(10)
_cell_angle_gamma 90.080(10)
_cell_formula_units_Z 2
_cell_length_a 8.0210(10)
_cell_length_b 9.952(2)
_cell_length_c 7.995(2)
_cell_volume 601.2(2)
_diffrn_radiation_type Mo
_diffrn_radiation_wavelength 0.71069
_exptl_absorpt_coefficient_mu 19.317
_exptl_crystal_density_diffrn 5.500
_exptl_crystal_F_000 840
_cod_data_source_file he0011.cif
_cod_data_source_block he0011a
_cod_original_cell_volume 614.7(2)
_cod_database_code 2000148

loop_
_space_group_symop_id
_space_group_symop_operation_xyz
1 x,y,z
2 -x,-y,-z

loop_
_atom_site_label
_atom_site_fract_x
_atom_site_fract_y
_atom_site_fract_z
I(1) -.3095(2) .06760(10) -.2997(2)
I(2) -.1566(2) .17150(10) .3023(2)
I(3) .3190(2) .56640(10) .2882(2)
I(4) .1826(2) .46130(10) -.2871(2)
Te(1) .0046(2) .19310(10) .0043(2)
Te(2) .3147(2) .28840(10) .2727(2)
Te(3) .4776(2) .19990(10) .0008(2)
Te(4) .1848(2) .18980(10) -.2690(2)

loop_
_geom_bond_atom_site_label_1
_geom_bond_atom_site_label_2
_geom_bond_distance
I(1) Te(1) 3.101(2)
I(2) Te(1) 3.043(2)
I(3) Te(2) 2.741(2)
I(4) Te(4) 2.738(2)
Te(1) Te(2) 2.888(2)
Te(1) Te(4) 2.921(2)
Te(2) Te(3) 2.805(2)
Te(3) Te(4) 2.786(2)
